data_4323574
loop_
_publ_author_name
'Lucia Carlucci'
'Gianfranco Ciani'
'Dorothea W. v. Gudenberg'
'Davide M. Proserpio'

_publ_section_title
;
 Self-Assembly of Infinite Double Helical and Tubular Coordination
 Polymers from Ag(CF3SO3) and 1,3-Bis(4-pyridyl)propane
;
_journal_name_full 'Inorganic Chemistry'
_journal_page_first 3812
_journal_page_last 3813
_journal_paper_doi 10.1021/ic970803w
_journal_volume 36
_journal_year 1997
_chemical_formula_sum 'C14 H14 Ag F3 N2 O3 S'
_chemical_formula_weight 455.20
_space_group_IT_number 60
_symmetry_cell_setting orthorhombic
_symmetry_space_group_name_Hall '-P 2ac 2b'
_symmetry_space_group_name_H-M 'P b n a'
_atom_sites_solution_hydrogens geom
_atom_sites_solution_primary direct
_atom_sites_solution_secondary difmap
_cell_angle_alpha 90.00
_cell_angle_beta 90.00
_cell_angle_gamma 90.00
_cell_formula_units_Z 8
_cell_length_a 10.573(2)
_cell_length_b 13.533(2)
_cell_length_c 23.196(6)
_cell_measurement_reflns_used 103
_cell_measurement_temperature 293(2)
_cell_measurement_theta_max 26.
_cell_measurement_theta_min 1.
_cell_volume 3319.0(12)
_computing_molecular_graphics SCHAKAL
_computing_structure_refinement 'SHELXL-93 (Sheldrick, 1993)'
_computing_structure_solution SIR92
_diffrn_ambient_temperature 293(2)
_diffrn_detector_type CCD_plate
_diffrn_measurement_device SMART
_diffrn_measurement_method omega-scan
_diffrn_radiation_monochromator graphite
_diffrn_radiation_source 'fine-focus sealed tube'
_diffrn_radiation_type MoK\a
_diffrn_radiation_wavelength 0.71073
_diffrn_reflns_av_R_equivalents 0.0845
_diffrn_reflns_av_sigmaI/netI 0.0764
_diffrn_reflns_limit_h_max 6
_diffrn_reflns_limit_h_min -12
_diffrn_reflns_limit_k_max 15
_diffrn_reflns_limit_k_min -16
_diffrn_reflns_limit_l_max 27
_diffrn_reflns_limit_l_min -27
_diffrn_reflns_number 13275
_diffrn_reflns_theta_max 26.
_diffrn_reflns_theta_min 1.
_diffrn_standards_decay_% 0.
_exptl_absorpt_coefficient_mu 1.387
_exptl_absorpt_correction_T_max 1.00
_exptl_absorpt_correction_T_min 0.53
_exptl_absorpt_correction_type sadabs
_exptl_crystal_colour colourless
_exptl_crystal_density_diffrn 1.822
_exptl_crystal_description column
_exptl_crystal_F_000 1808
_exptl_crystal_size_max 0.25
_exptl_crystal_size_mid 0.13
_exptl_crystal_size_min 0.10
_refine_diff_density_max 0.533
_refine_diff_density_min -0.568
_refine_diff_density_rms 0.094
_refine_ls_extinction_method none
_refine_ls_goodness_of_fit_all 1.007
_refine_ls_goodness_of_fit_obs 1.150
_refine_ls_hydrogen_treatment riding
_refine_ls_matrix_type full
_refine_ls_number_parameters 235
_refine_ls_number_reflns 2973
_refine_ls_number_restraints 0
_refine_ls_restrained_S_all 1.007
_refine_ls_restrained_S_obs 1.150
_refine_ls_R_factor_all 0.1462
_refine_ls_R_factor_obs 0.0565
_refine_ls_shift/esd_max 1.408
_refine_ls_shift/esd_mean 0.057
_refine_ls_structure_factor_coef Fsqd
_refine_ls_weighting_details 'w=1/[\s^2^(Fo^2^)+(0.0487P)^2^+5.7485P] where P=(Fo^2^+2Fc^2^)/3'
_refine_ls_weighting_scheme calc
_refine_ls_wR_factor_all 0.1406
_refine_ls_wR_factor_obs 0.1089
_reflns_number_observed 1483
_reflns_number_total 2973
_reflns_observed_criterion >2sigma(I)
_cod_data_source_file ic970803w_2.cif
_cod_data_source_block 2
_cod_depositor_comments
;
The following automatic conversions were performed:

'_refine_ls_weighting_scheme' value 'calc
w=1/[\s^2^(Fo^2^)+(0.0487P)^2^+5.7485P] where P=(Fo^2^+2Fc^2^)/3' was
changed to 'calc'. New tag '_refine_ls_weighting_details' was
created. The value of the new tag was set to
'w=1/[\s^2^(Fo^2^)+(0.0487P)^2^+5.7485P] where P=(Fo^2^+2Fc^2^)/3'.

Automatic conversion script
Id: cif_fix_values 3143 2015-03-26 13:38:13Z robertas 
;
_cod_database_code 4323574

loop_
_symmetry_equiv_pos_as_xyz
'x, y, z'
'-x+1/2, -y, z+1/2'
'x, -y+1/2, -z'
'-x+1/2, y+1/2, -z+1/2'
'-x, -y, -z'
'x-1/2, y, -z-1/2'
'-x, y-1/2, z'
'x-1/2, -y-1/2, z-1/2'

loop_
_atom_site_aniso_label
_atom_site_aniso_U_11
_atom_site_aniso_U_22
_atom_site_aniso_U_33
_atom_site_aniso_U_23
_atom_site_aniso_U_13
_atom_site_aniso_U_12
Ag 0.0608(4) 0.0582(4) 0.0639(4) -0.0003(4) -0.0169(4) 0.0009(3)
N1 0.052(4) 0.057(4) 0.052(4) 0.007(4) -0.002(3) 0.009(4)
C2 0.040(5) 0.099(8) 0.066(6) 0.009(6) 0.006(5) -0.010(5)
C3 0.053(5) 0.092(7) 0.048(5) 0.021(5) 0.003(4) 0.001(5)
C4 0.049(5) 0.034(4) 0.043(5) -0.007(3) -0.001(4) -0.003(4)
C5 0.043(5) 0.081(6) 0.061(6) 0.013(5) 0.011(4) -0.002(5)
C6 0.068(6) 0.083(7) 0.047(5) 0.016(5) 0.000(5) 0.008(6)
C7 0.047(5) 0.050(5) 0.058(6) -0.006(5) -0.005(4) -0.009(5)
C8 0.049(5) 0.071(5) 0.046(5) -0.001(6) 0.002(4) 0.001(6)
C9 0.051(6) 0.053(6) 0.070(6) 0.006(5) -0.002(4) 0.009(5)
C10 0.039(4) 0.039(4) 0.061(5) 0.000(4) -0.001(4) 0.000(4)
C11 0.056(5) 0.079(6) 0.055(6) -0.009(5) -0.011(4) 0.006(5)
C12 0.058(6) 0.082(6) 0.047(5) -0.004(5) -0.006(4) 0.000(5)
N13 0.065(5) 0.051(4) 0.044(4) 0.001(3) 0.007(3) 0.009(4)
C14 0.045(5) 0.081(7) 0.066(6) 0.001(5) -0.004(4) 0.014(5)
C15 0.057(5) 0.088(6) 0.052(5) 0.011(5) 0.006(4) 0.015(5)
S 0.0466(13) 0.076(2) 0.0457(13) 0.0029(11) 0.0016(11) -0.0004(12)
O1 0.051(4) 0.116(5) 0.060(4) 0.000(3) -0.004(3) 0.014(3)
O2 0.132(6) 0.072(5) 0.151(7) -0.035(5) -0.011(5) 0.016(5)
O3 0.088(5) 0.165(7) 0.081(5) 0.045(5) -0.011(4) -0.055(5)
C 0.089(9) 0.075(8) 0.073(7) -0.010(6) -0.024(7) 0.001(6)
F1 0.113(5) 0.280(10) 0.058(4) 0.044(5) 0.004(4) -0.056(6)
F2 0.091(4) 0.155(6) 0.074(4) 0.007(4) -0.041(3) 0.024(4)
F3 0.207(9) 0.149(7) 0.124(6) -0.055(5) -0.054(5) 0.028(6)

loop_
_atom_site_label
_atom_site_type_symbol
_atom_site_fract_x
_atom_site_fract_y
_atom_site_fract_z
_atom_site_U_iso_or_equiv
_atom_site_thermal_displace_type
_atom_site_occupancy
_atom_site_calc_flag
_atom_site_refinement_flags
_atom_site_disorder_group
Ag Ag 0.01520(5) 0.13591(4) 0.00134(3) 0.0610(3) Uani 1 d . .
N1 N -0.1508(6) 0.1508(5) -0.0533(3) 0.053(2) Uani 1 d . .
C2 C -0.1408(7) 0.1740(6) -0.1086(4) 0.068(3) Uani 1 d . .
H2 H -0.0611(7) 0.1885(6) -0.1233(4) 0.082 Uiso 1 calc R .
C3 C -0.2435(7) 0.1777(6) -0.1457(3) 0.065(2) Uani 1 d . .
H3 H -0.2311(7) 0.1936(6) -0.1843(3) 0.078 Uiso 1 calc R .
C4 C -0.3634(7) 0.1582(5) -0.1259(3) 0.042(2) Uani 1 d . .
C5 C -0.3709(7) 0.1331(6) -0.0689(3) 0.062(2) Uani 1 d . .
H5 H -0.4492(7) 0.1174(6) -0.0530(3) 0.074 Uiso 1 calc R .
C6 C -0.2644(8) 0.1307(6) -0.0342(3) 0.066(2) Uani 1 d . .
H6 H -0.2741(8) 0.1141(6) 0.0044(3) 0.079 Uiso 1 calc R .
C7 C -0.4780(8) 0.1584(6) -0.1647(4) 0.052(2) Uani 1 d . .
H7A H -0.4757(65) 0.0992(54) -0.1883(32) 0.062 Uiso 1 calc . .
H7B H -0.5530(65) 0.1546(53) -0.1407(29) 0.062 Uiso 1 calc . .
C8 C -0.4904(7) 0.2464(7) -0.2038(3) 0.055(2) Uani 1 d . .
H8A H -0.5644(61) 0.2372(54) -0.2280(29) 0.067 Uiso 1 calc . .
H8B H -0.4171(61) 0.2485(55) -0.2290(28) 0.067 Uiso 1 calc . .
C9 C -0.5019(8) 0.3460(7) -0.1732(4) 0.058(2) Uani 1 d . .
H9A H -0.4247(69) 0.3579(54) -0.1516(31) 0.070 Uiso 1 calc . .
H9B H -0.5091(69) 0.3975(55) -0.2020(33) 0.070 Uiso 1 calc . .
C10 C -0.6124(6) 0.3540(5) -0.1326(3) 0.046(2) Uani 1 d . .
C11 C -0.5998(8) 0.3527(6) -0.0740(4) 0.063(2) Uani 1 d . .
H11 H -0.5196(8) 0.3484(6) -0.0577(4) 0.076 Uiso 1 calc R .
C12 C -0.7039(8) 0.3576(6) -0.0387(3) 0.062(2) Uani 1 d . .
H12 H -0.6908(8) 0.3559(6) 0.0009(3) 0.075 Uiso 1 calc R .
N13 N -0.8221(6) 0.3648(4) -0.0576(3) 0.053(2) Uani 1 d . .
C14 C -0.8343(7) 0.3694(6) -0.1146(4) 0.064(2) Uani 1 d . .
H14 H -0.9151(7) 0.3776(6) -0.1296(4) 0.077 Uiso 1 calc R .
C15 C -0.7351(7) 0.3628(6) -0.1526(3) 0.066(2) Uani 1 d . .
H15 H -0.7506(7) 0.3642(6) -0.1920(3) 0.079 Uiso 1 calc R .
S S 0.1958(2) 0.0247(2) -0.10774(9) 0.0562(6) Uani 1 d . .
O1 O 0.3212(5) -0.0043(4) -0.0960(2) 0.076(2) Uani 1 d . .
O2 O 0.1814(7) 0.1325(5) -0.1029(3) 0.118(3) Uani 1 d . .
O3 O 0.0963(6) -0.0246(5) -0.0812(3) 0.111(3) Uani 1 d . .
C C 0.1736(11) 0.0121(8) -0.1843(4) 0.079(3) Uani 1 d . .
F1 F 0.2549(7) 0.0497(6) -0.2162(3) 0.150(3) Uani 1 d . .
F2 F 0.0587(6) 0.0339(5) -0.2008(2) 0.107(2) Uani 1 d . .
F3 F 0.1784(8) -0.0867(6) -0.1955(3) 0.160(3) Uani 1 d . .

loop_
_atom_type_symbol
_atom_type_description
_atom_type_scat_dispersion_real
_atom_type_scat_dispersion_imag
_atom_type_scat_source
C C 0.0033 0.0016 'International Tables Vol C Tables 4.2.6.8 and 6.1.1.4'
H H 0.0000 0.0000 'International Tables Vol C Tables 4.2.6.8 and 6.1.1.4'
N N 0.0061 0.0033 'International Tables Vol C Tables 4.2.6.8 and 6.1.1.4'
O O 0.0106 0.0060 'International Tables Vol C Tables 4.2.6.8 and 6.1.1.4'
F F 0.0171 0.0103 'International Tables Vol C Tables 4.2.6.8 and 6.1.1.4'
S S 0.1246 0.1234 'International Tables Vol C Tables 4.2.6.8 and 6.1.1.4'
Ag Ag -0.8971 1.1015 'International Tables Vol C Tables 4.2.6.8 and 6.1.1.4'

loop_
_geom_angle_atom_site_label_1
_geom_angle_atom_site_label_2
_geom_angle_atom_site_label_3
_geom_angle
_geom_angle_site_symmetry_1
_geom_angle_site_symmetry_3
_geom_angle_publ_flag
N13 Ag N1 174.8(2) 3_655 . ?
N13 Ag Ag 91.0(2) 3_655 3 ?
N1 Ag Ag 84.0(2) . 3 ?
C6 N1 C2 116.7(7) . . ?
C6 N1 Ag 121.7(5) . . ?
C2 N1 Ag 121.5(5) . . ?
N1 C2 C3 123.2(7) . . ?
C4 C3 C2 120.6(7) . . ?
C5 C4 C3 115.1(7) . . ?
C5 C4 C7 122.0(7) . . ?
C3 C4 C7 122.8(7) . . ?
C4 C5 C6 121.3(7) . . ?
N1 C6 C5 123.1(7) . . ?
C8 C7 C4 115.6(7) . . ?
C7 C8 C9 115.1(7) . . ?
C10 C9 C8 114.6(7) . . ?
C11 C10 C15 115.3(7) . . ?
C11 C10 C9 123.1(7) . . ?
C15 C10 C9 121.6(7) . . ?
C10 C11 C12 120.9(7) . . ?
N13 C12 C11 124.2(7) . . ?
C12 N13 C14 114.9(7) . . ?
C12 N13 Ag 123.4(5) . 3_455 ?
C14 N13 Ag 121.6(5) . 3_455 ?
N13 C14 C15 124.2(7) . . ?
C14 C15 C10 120.4(8) . . ?
O3 S O1 119.5(4) . . ?
O3 S O2 111.4(5) . . ?
O1 S O2 111.1(4) . . ?
O3 S C 107.0(5) . . ?
O1 S C 106.7(4) . . ?
O2 S C 99.0(5) . . ?
F1 C F2 112.0(9) . . ?
F1 C F3 105.2(10) . . ?
F2 C F3 101.6(8) . . ?
F1 C S 117.3(7) . . ?
F2 C S 112.9(8) . . ?
F3 C S 106.0(7) . . ?

loop_
_geom_bond_atom_site_label_1
_geom_bond_atom_site_label_2
_geom_bond_distance
_geom_bond_site_symmetry_2
_geom_bond_publ_flag
Ag N13 2.159(6) 3_655 ?
Ag N1 2.174(6) . ?
Ag Ag 3.0886(12) 3 ?
N1 C6 1.309(9) . ?
N1 C2 1.325(9) . ?
C2 C3 1.386(10) . ?
C3 C4 1.374(9) . ?
C4 C5 1.369(10) . ?
C4 C7 1.508(10) . ?
C5 C6 1.384(10) . ?
C7 C8 1.504(11) . ?
C8 C9 1.529(11) . ?
C9 C10 1.505(10) . ?
C10 C11 1.366(10) . ?
C10 C15 1.383(10) . ?
C11 C12 1.373(10) . ?
C12 N13 1.327(9) . ?
N13 C14 1.330(9) . ?
N13 Ag 2.159(6) 3_455 ?
C14 C15 1.373(10) . ?
S O3 1.390(6) . ?
S O1 1.410(5) . ?
S O2 1.471(6) . ?
S C 1.799(10) . ?
C F1 1.243(11) . ?
C F2 1.307(10) . ?
C F3 1.362(10) . ?
